data_4305574
loop_
_publ_author_name
'Mihail Atanasov'
'Christoph Busche'
'Peter Comba'
'Fadi El Hallak'
'Bodo Martin'
'Gopalan Rajaraman'
'Joris van Slageren'
'Hubert Wadepohl'

_publ_section_title
;
Trinuclear {M1}CN{M2}2 Complexes (M1= CrIII, FeIII, CoIII; M2= CuII, NiII,
MnII). Are Single Molecule Magnets Predictable?
;
_journal_name_full 'Inorganic Chemistry'
_journal_page_first 8112
_journal_page_last 8125
_journal_paper_doi 10.1021/ic800556c
_journal_volume 47
_journal_year 2008
_chemical_formula_sum 'C78 H70 Cl Co Cu2 N16 O12'
_chemical_formula_weight 1644.96
_space_group_IT_number 2
_symmetry_cell_setting triclinic
_symmetry_Int_Tables_number 2
_symmetry_space_group_name_Hall '-P 1'
_symmetry_space_group_name_H-M 'P -1'
_atom_sites_solution_hydrogens geom
_atom_sites_solution_primary direct
_atom_sites_solution_secondary difmap
_audit_block_code co_cb10
_audit_creation_method SHELXL-97
_cell_angle_alpha 95.388(2)
_cell_angle_beta 97.084(2)
_cell_angle_gamma 106.062(2)
_cell_formula_units_Z 2
_cell_length_a 14.3024(15)
_cell_length_b 15.4946(17)
_cell_length_c 19.933(2)
_cell_measurement_temperature 150(2)
_cell_volume 4174.4(8)
_computing_cell_refinement 'SAINT (Bruker AXS, 1997-2006)'
_computing_data_collection 'SMART (Bruker AXS, 1997-2003)'
_computing_data_reduction 'SAINT (Bruker AXS, 1997-2006)'
_computing_molecular_graphics 'PLATON (Spek, 1980-2005)'
_computing_publication_material 'SHELXL-97 (Sheldrick, 1997)'
_computing_structure_refinement 'SHELXL-97 (Sheldrick, 1997)'
_computing_structure_solution 'DIRDIF (Beurskens, 1999-2007)'
_diffrn_ambient_temperature 150(2)
_diffrn_measured_fraction_theta_full 1.000
_diffrn_measured_fraction_theta_max 1.000
_diffrn_measurement_device_type 'CCD area detector (Bruker AXS Smart 1000)'
_diffrn_measurement_method '\f- and \w-scans'
_diffrn_radiation_monochromator graphite
_diffrn_radiation_probe x-ray
_diffrn_radiation_type MoK\a
_diffrn_radiation_wavelength 0.71073
_diffrn_reflns_av_R_equivalents 0.0960
_diffrn_reflns_av_sigmaI/netI 0.0938
_diffrn_reflns_limit_h_max 16
_diffrn_reflns_limit_h_min -17
_diffrn_reflns_limit_k_max 18
_diffrn_reflns_limit_k_min -18
_diffrn_reflns_limit_l_max 23
_diffrn_reflns_limit_l_min 0
_diffrn_reflns_number 70061
_diffrn_reflns_theta_full 25.03
_diffrn_reflns_theta_max 25.03
_diffrn_reflns_theta_min 1.69
_diffrn_source 'fine-focus sealed tube'
_exptl_absorpt_coefficient_mu 0.800
_exptl_absorpt_correction_T_max 0.8564
_exptl_absorpt_correction_T_min 0.8251
_exptl_absorpt_correction_type multi-scan
_exptl_absorpt_process_details 'SADABS (Bruker AXS, 2004-2007)'
_exptl_crystal_colour blue
_exptl_crystal_density_diffrn 1.309
_exptl_crystal_density_method 'not measured'
_exptl_crystal_description irregular
_exptl_crystal_F_000 1696
_exptl_crystal_size_max 0.25
_exptl_crystal_size_mid 0.20
_exptl_crystal_size_min 0.20
_platon_squeeze_details
;
;
_refine_diff_density_max 1.315
_refine_diff_density_min -0.696
_refine_diff_density_rms 0.093
_refine_ls_abs_structure_details 'Flack H D (1983), Acta Cryst. A39, 876-881'
_refine_ls_extinction_method none
_refine_ls_goodness_of_fit_ref 0.983
_refine_ls_hydrogen_treatment constr
_refine_ls_matrix_type full
_refine_ls_number_parameters 992
_refine_ls_number_reflns 14727
_refine_ls_number_restraints 0
_refine_ls_restrained_S_all 0.983
_refine_ls_R_factor_all 0.0917
_refine_ls_R_factor_gt 0.0577
_refine_ls_shift/su_max 0.000
_refine_ls_shift/su_mean 0.000
_refine_ls_structure_factor_coef Fsqd
_refine_ls_weighting_details 'calc w=1/[\s^2^(Fo^2^)+(0.0831P)^2^+0.0000P] where P=(Fo^2^+2Fc^2^)/3'
_refine_ls_weighting_scheme calc
_refine_ls_wR_factor_gt 0.1435
_refine_ls_wR_factor_ref 0.1573
_reflns_number_gt 8954
_reflns_number_total 14727
_reflns_threshold_expression >2sigma(I)
_cod_data_source_file ic800556c_si_001_4.cif
_cod_data_source_block cis_CoIII[CuL2]2ClO4
_cod_original_cell_volume 4174.3(8)
_cod_database_code 4305574
_audit_block_refno 403

loop_
_symmetry_equiv_pos_as_xyz
'x, y, z'
'-x, -y, -z'

loop_
_atom_site_label
_atom_site_type_symbol
_atom_site_fract_x
_atom_site_fract_y
_atom_site_fract_z
_atom_site_U_iso_or_equiv
_atom_site_adp_type
_atom_site_occupancy
_atom_site_symmetry_multiplicity
_atom_site_calc_flag
_atom_site_refinement_flags
_atom_site_disorder_assembly
_atom_site_disorder_group
C1 C 0.3526(3) 0.1242(3) -0.0451(2) 0.0176(9) Uani 1 1 d . . .
C2 C 0.3960(3) 0.1955(3) 0.0177(2) 0.0180(9) Uani 1 1 d . . .
H2 H 0.4576 0.1847 0.0400 0.022 Uiso 1 1 calc R . .
C4 C 0.2853(3) 0.0986(3) 0.0865(2) 0.0170(9) Uani 1 1 d . . .
H4 H 0.3394 0.0812 0.1134 0.020 Uiso 1 1 calc R . .
C5 C 0.2421(3) 0.0267(3) 0.0216(2) 0.0182(9) Uani 1 1 d . . .
C6 C 0.1553(3) 0.0425(3) -0.0225(2) 0.0191(9) Uani 1 1 d . . .
H6A H 0.1321 -0.0058 -0.0621 0.023 Uiso 1 1 calc R . .
H6B H 0.1008 0.0377 0.0044 0.023 Uiso 1 1 calc R . .
C8 C 0.2622(3) 0.1369(3) -0.0875(2) 0.0204(9) Uani 1 1 d . . .
H8A H 0.2807 0.1964 -0.1044 0.025 Uiso 1 1 calc R . .
H8B H 0.2398 0.0893 -0.1275 0.025 Uiso 1 1 calc R . .
C9 C 0.3258(3) 0.0289(3) -0.0214(2) 0.0191(9) Uani 1 1 d . . .
C10 C 0.4351(3) 0.1297(3) -0.0891(2) 0.0265(11) Uani 1 1 d . . .
C11 C 0.4855(4) 0.1561(4) -0.1941(3) 0.0540(16) Uani 1 1 d . . .
H11A H 0.5357 0.2143 -0.1783 0.081 Uiso 1 1 calc R . .
H11B H 0.4565 0.1554 -0.2415 0.081 Uiso 1 1 calc R . .
H11C H 0.5159 0.1069 -0.1915 0.081 Uiso 1 1 calc R . .
C12 C 0.2019(3) -0.0669(3) 0.0438(2) 0.0215(10) Uani 1 1 d . . .
C13 C 0.2414(4) -0.1821(3) 0.1009(3) 0.0518(16) Uani 1 1 d . . .
H13C H 0.1998 -0.1797 0.1362 0.078 Uiso 1 1 calc R . .
H13D H 0.2995 -0.1989 0.1197 0.078 Uiso 1 1 calc R . .
H13E H 0.2039 -0.2273 0.0622 0.078 Uiso 1 1 calc R . .
C14 C 0.4232(3) 0.2892(3) -0.0061(2) 0.0189(9) Uani 1 1 d . . .
C15 C 0.5189(3) 0.3258(3) -0.0209(2) 0.0220(10) Uani 1 1 d . . .
H15A H 0.5702 0.3004 -0.0066 0.026 Uiso 1 1 calc R . .
C16 C 0.5363(3) 0.3977(3) -0.0559(2) 0.0274(11) Uani 1 1 d . . .
H16A H 0.5995 0.4222 -0.0681 0.033 Uiso 1 1 calc R . .
C17 C 0.4593(3) 0.4360(3) -0.0741(2) 0.0222(10) Uani 1 1 d . . .
C18 C 0.3686(3) 0.4003(3) -0.0520(2) 0.0203(9) Uani 1 1 d . . .
C19 C 0.4723(3) 0.5112(3) -0.1124(2) 0.0285(11) Uani 1 1 d . . .
H19 H 0.5328 0.5349 -0.1285 0.034 Uiso 1 1 calc R . .
C20 C 0.3973(4) 0.5481(3) -0.1253(2) 0.0316(11) Uani 1 1 d . . .
H20 H 0.4061 0.5984 -0.1502 0.038 Uiso 1 1 calc R . .
C21 C 0.3076(3) 0.5135(3) -0.1028(2) 0.0288(11) Uani 1 1 d . . .
H21 H 0.2560 0.5401 -0.1127 0.035 Uiso 1 1 calc R . .
C22 C 0.2933(3) 0.4413(3) -0.0665(2) 0.0234(10) Uani 1 1 d . . .
H22 H 0.2321 0.4188 -0.0510 0.028 Uiso 1 1 calc R . .
C23 C 0.2046(3) 0.0962(3) 0.1298(2) 0.0187(9) Uani 1 1 d . . .
C24 C 0.1922(3) 0.0392(3) 0.1809(2) 0.0237(10) Uani 1 1 d . . .
H24 H 0.2400 0.0094 0.1940 0.028 Uiso 1 1 calc R . .
C25 C 0.1098(3) 0.0275(3) 0.2113(2) 0.0250(10) Uani 1 1 d . . .
H25 H 0.0985 -0.0127 0.2445 0.030 Uiso 1 1 calc R . .
C26 C 0.0420(3) 0.0748(3) 0.1935(2) 0.0223(10) Uani 1 1 d . . .
C27 C 0.0643(3) 0.1372(3) 0.1448(2) 0.0195(9) Uani 1 1 d . . .
C28 C -0.0472(3) 0.0641(3) 0.2206(2) 0.0273(11) Uani 1 1 d . . .
H28 H -0.0645 0.0211 0.2514 0.033 Uiso 1 1 calc R . .
C29 C -0.1081(3) 0.1144(3) 0.2031(2) 0.0271(11) Uani 1 1 d . . .
H29 H -0.1673 0.1069 0.2220 0.033 Uiso 1 1 calc R . .
C30 C -0.0841(3) 0.1782(3) 0.1569(2) 0.0296(11) Uani 1 1 d . . .
H30 H -0.1267 0.2138 0.1457 0.035 Uiso 1 1 calc R . .
C31 C -0.0002(3) 0.1890(3) 0.1282(2) 0.0246(10) Uani 1 1 d . . .
H31 H 0.0147 0.2316 0.0969 0.030 Uiso 1 1 calc R . .
C32 C 0.0927(3) 0.1367(3) -0.0945(2) 0.0237(10) Uani 1 1 d . . .
H32A H 0.0339 0.0897 -0.0865 0.028 Uiso 1 1 calc R . .
H32B H 0.1026 0.1226 -0.1421 0.028 Uiso 1 1 calc R . .
C33 C 0.0737(3) 0.2274(3) -0.0861(2) 0.0190(9) Uani 1 1 d . . .
C34 C 0.0229(3) 0.2573(3) -0.1382(2) 0.0278(11) Uani 1 1 d . . .
H34 H 0.0071 0.2250 -0.1829 0.033 Uiso 1 1 calc R . .
C35 C -0.0044(3) 0.3352(3) -0.1240(2) 0.0292(11) Uani 1 1 d . . .
H35 H -0.0387 0.3575 -0.1591 0.035 Uiso 1 1 calc R . .
C36 C 0.0190(3) 0.3802(3) -0.0579(2) 0.0273(11) Uani 1 1 d . . .
H36 H -0.0021 0.4319 -0.0462 0.033 Uiso 1 1 calc R . .
C37 C 0.0736(3) 0.3481(3) -0.0094(2) 0.0207(9) Uani 1 1 d . . .
H37 H 0.0918 0.3801 0.0355 0.025 Uiso 1 1 calc R . .
C38 C 0.3842(3) 0.2490(3) 0.1338(2) 0.0209(9) Uani 1 1 d . . .
H38A H 0.3413 0.2467 0.1688 0.031 Uiso 1 1 calc R . .
H38B H 0.4097 0.3117 0.1251 0.031 Uiso 1 1 calc R . .
H38C H 0.4392 0.2261 0.1498 0.031 Uiso 1 1 calc R . .
C51 C 0.2385(3) 0.4130(3) 0.1347(2) 0.0192(9) Uani 1 1 d . . .
C52 C 0.2183(3) 0.4699(3) 0.2638(2) 0.0250(10) Uani 1 1 d . . .
C53 C 0.0856(4) 0.4683(3) 0.1604(2) 0.0235(10) Uani 1 1 d . . .
C54 C 0.3626(4) 0.5740(3) 0.2069(2) 0.0270(11) Uani 1 1 d . . .
C56 C 0.2097(3) 0.6276(3) 0.2265(2) 0.0301(11) Uani 1 1 d . . .
C55 C 0.2224(3) 0.5693(3) 0.0995(2) 0.0233(10) Uani 1 1 d . . .
C101 C 0.0329(4) 0.2787(4) 0.4903(2) 0.0381(12) Uani 1 1 d . . .
C102 C 0.0724(4) 0.3784(4) 0.5198(2) 0.0411(13) Uani 1 1 d . . .
H10C H 0.0293 0.4117 0.4985 0.049 Uiso 1 1 calc R . .
H10D H 0.0696 0.3843 0.5694 0.049 Uiso 1 1 calc R . .
C104 C 0.2404(4) 0.3706(3) 0.5382(2) 0.0326(11) Uani 1 1 d . . .
H10A H 0.2443 0.3774 0.5884 0.039 Uiso 1 1 calc R . .
H10B H 0.3075 0.3968 0.5277 0.039 Uiso 1 1 calc R . .
C105 C 0.2035(4) 0.2686(3) 0.5096(2) 0.0349(12) Uani 1 1 d . . .
C106 C 0.1993(3) 0.2459(3) 0.4328(2) 0.0318(11) Uani 1 1 d . . .
H106 H 0.1717 0.1786 0.4213 0.038 Uiso 1 1 calc R . .
C108 C 0.0305(3) 0.2613(4) 0.4124(2) 0.0378(12) Uani 1 1 d . . .
H108 H -0.0014 0.1953 0.3963 0.045 Uiso 1 1 calc R . .
C109 C 0.0987(4) 0.2281(4) 0.5267(2) 0.0426(13) Uani 1 1 d . . .
C110 C -0.0732(4) 0.2452(5) 0.5049(3) 0.0599(18) Uani 1 1 d . . .
C111 C -0.2208(5) 0.1228(7) 0.4895(5) 0.121(4) Uani 1 1 d . . .
H11D H -0.2261 0.1468 0.5357 0.181 Uiso 1 1 calc R . .
H11E H -0.2372 0.0566 0.4853 0.181 Uiso 1 1 calc R . .
H11F H -0.2666 0.1400 0.4563 0.181 Uiso 1 1 calc R . .
C112 C 0.2732(4) 0.2201(4) 0.5437(3) 0.0428(13) Uani 1 1 d . . .
C113 C 0.3946(6) 0.2166(6) 0.6290(5) 0.109(3) Uani 1 1 d . . .
H11G H 0.3632 0.1900 0.6663 0.164 Uiso 1 1 calc R . .
H11H H 0.4598 0.2583 0.6476 0.164 Uiso 1 1 calc R . .
H11I H 0.4016 0.1684 0.5963 0.164 Uiso 1 1 calc R . .
C114 C -0.0283(4) 0.3161(4) 0.3742(2) 0.0393(13) Uani 1 1 d . . .
C115 C -0.1268(4) 0.2705(4) 0.3407(2) 0.0454(14) Uani 1 1 d . . .
H115 H -0.1578 0.2085 0.3434 0.055 Uiso 1 1 calc R . .
C116 C -0.1735(4) 0.3217(5) 0.3047(3) 0.0526(16) Uani 1 1 d . . .
H116 H -0.2394 0.2948 0.2825 0.063 Uiso 1 1 calc R . .
C117 C -0.1276(4) 0.4112(4) 0.2996(3) 0.0446(14) Uani 1 1 d . . .
C118 C -0.0297(4) 0.4518(4) 0.3357(2) 0.0387(13) Uani 1 1 d . . .
C119 C -0.1718(4) 0.4665(5) 0.2622(3) 0.0562(17) Uani 1 1 d . . .
H119 H -0.2364 0.4408 0.2374 0.067 Uiso 1 1 calc R . .
C120 C -0.1263(4) 0.5535(5) 0.2604(3) 0.0545(17) Uani 1 1 d . . .
H120 H -0.1590 0.5887 0.2353 0.065 Uiso 1 1 calc R . .
C121 C -0.0279(4) 0.5943(4) 0.2960(3) 0.0495(15) Uani 1 1 d . . .
H121 H 0.0048 0.6563 0.2945 0.059 Uiso 1 1 calc R . .
C122 C 0.0184(4) 0.5426(4) 0.3323(2) 0.0430(14) Uani 1 1 d . . .
H122 H 0.0838 0.5689 0.3554 0.052 Uiso 1 1 calc R . .
C123 C 0.2963(4) 0.2729(3) 0.4067(2) 0.0327(11) Uani 1 1 d . . .
C124 C 0.3313(4) 0.2082(4) 0.3726(3) 0.0450(14) Uani 1 1 d . . .
H124 H 0.3007 0.1455 0.3729 0.054 Uiso 1 1 calc R . .
C125 C 0.4104(4) 0.2358(4) 0.3386(3) 0.0463(14) Uani 1 1 d . . .
H125 H 0.4344 0.1929 0.3142 0.056 Uiso 1 1 calc R . .
C126 C 0.4541(4) 0.3285(4) 0.3410(3) 0.0373(12) Uani 1 1 d . . .
C127 C 0.4208(3) 0.3895(3) 0.3801(2) 0.0329(12) Uani 1 1 d . . .
C128 C 0.5341(4) 0.3646(4) 0.3036(3) 0.0513(15) Uani 1 1 d . . .
H128 H 0.5583 0.3248 0.2761 0.062 Uiso 1 1 calc R . .
C129 C 0.5735(4) 0.4548(4) 0.3082(3) 0.0480(15) Uani 1 1 d . . .
H129 H 0.6240 0.4781 0.2823 0.058 Uiso 1 1 calc R . .
C130 C 0.5422(4) 0.5152(4) 0.3499(3) 0.0456(14) Uani 1 1 d . . .
H130 H 0.5728 0.5786 0.3532 0.055 Uiso 1 1 calc R . .
C131 C 0.4668(4) 0.4831(4) 0.3864(3) 0.0428(13) Uani 1 1 d . . .
H131 H 0.4462 0.5241 0.4155 0.051 Uiso 1 1 calc R . .
C132 C 0.2070(4) 0.5157(3) 0.5451(2) 0.0399(13) Uani 1 1 d . . .
H13A H 0.1478 0.5355 0.5501 0.048 Uiso 1 1 calc R . .
H13B H 0.2416 0.5165 0.5914 0.048 Uiso 1 1 calc R . .
C133 C 0.2731(4) 0.5816(3) 0.5092(2) 0.0368(12) Uani 1 1 d . . .
C134 C 0.3334(4) 0.6644(4) 0.5422(3) 0.0552(16) Uani 1 1 d . . .
H134 H 0.3409 0.6781 0.5904 0.066 Uiso 1 1 calc R . .
C135 C 0.3825(5) 0.7268(5) 0.5040(4) 0.069(2) Uani 1 1 d . . .
H135 H 0.4261 0.7833 0.5257 0.083 Uiso 1 1 calc R . .
C136 C 0.3678(5) 0.7065(5) 0.4357(4) 0.074(2) Uani 1 1 d . . .
H136 H 0.3972 0.7504 0.4084 0.089 Uiso 1 1 calc R . .
C137 C 0.3095(4) 0.6212(4) 0.4052(3) 0.0529(16) Uani 1 1 d . . .
H137 H 0.3025 0.6064 0.3572 0.064 Uiso 1 1 calc R . .
C138 C 0.1191(4) 0.2500(4) 0.3192(2) 0.0393(13) Uani 1 1 d . . .
H13F H 0.0927 0.1839 0.3139 0.059 Uiso 1 1 calc R . .
H13G H 0.1834 0.2667 0.3038 0.059 Uiso 1 1 calc R . .
H13H H 0.0737 0.2750 0.2919 0.059 Uiso 1 1 calc R . .
Co1 Co 0.22445(4) 0.51964(4) 0.18218(3) 0.02088(15) Uani 1 1 d . . .
Cu1 Cu 0.21164(3) 0.23978(3) 0.03134(2) 0.01624(14) Uani 1 1 d . . .
Cu2 Cu 0.18799(4) 0.42839(4) 0.40827(3) 0.02952(16) Uani 1 1 d . . .
N2 N 0.3510(2) 0.3247(2) -0.01856(16) 0.0171(8) Uani 1 1 d . . .
N1 N 0.1444(2) 0.1437(2) 0.11243(16) 0.0166(8) Uani 1 1 d . . .
N3 N 0.3264(2) 0.1914(2) 0.06937(16) 0.0146(7) Uani 1 1 d . . .
N4 N 0.1020(2) 0.2735(2) -0.02329(17) 0.0173(8) Uani 1 1 d . . .
N7 N 0.1794(2) 0.1323(2) -0.04784(18) 0.0188(8) Uani 1 1 d . . .
N51 N 0.2380(2) 0.3471(2) 0.10219(17) 0.0177(8) Uani 1 1 d . . .
N52 N 0.2105(3) 0.4438(3) 0.31492(19) 0.0290(9) Uani 1 1 d . . .
N53 N 0.0017(3) 0.4341(3) 0.1460(2) 0.0332(10) Uani 1 1 d . . .
N54 N 0.4449(3) 0.6100(3) 0.2243(2) 0.0348(10) Uani 1 1 d . . .
N56 N 0.2032(3) 0.6945(3) 0.2538(2) 0.0409(11) Uani 1 1 d . . .
N55 N 0.2189(3) 0.5983(3) 0.0488(2) 0.0332(10) Uani 1 1 d . . .
N102 N 0.0177(3) 0.4012(3) 0.37211(19) 0.0351(10) Uani 1 1 d . . .
N101 N 0.3391(3) 0.3607(3) 0.41180(19) 0.0329(10) Uani 1 1 d . . .
N107 N 0.1751(3) 0.4209(3) 0.50929(19) 0.0326(9) Uani 1 1 d . . .
N104 N 0.2628(3) 0.5592(3) 0.4415(2) 0.0357(10) Uani 1 1 d . . .
N103 N 0.1306(3) 0.2876(3) 0.39289(18) 0.0315(10) Uani 1 1 d . . .
O1 O 0.5160(3) 0.1256(3) -0.06722(19) 0.0558(12) Uani 1 1 d . . .
O2 O 0.4091(2) 0.1441(2) -0.15135(16) 0.0365(8) Uani 1 1 d . . .
O3 O 0.1176(2) -0.1095(2) 0.03262(17) 0.0322(8) Uani 1 1 d . . .
O4 O 0.2724(2) -0.09390(19) 0.07801(17) 0.0319(8) Uani 1 1 d . . .
O5 O 0.2918(2) -0.03592(18) -0.07903(15) 0.0257(7) Uani 1 1 d . . .
H5 H 0.3072 -0.0830 -0.0714 0.039 Uiso 1 1 calc R . .
O6 O 0.4079(2) 0.0175(2) 0.01895(15) 0.0272(7) Uani 1 1 d . . .
H6 H 0.4492 0.0102 -0.0059 0.041 Uiso 1 1 calc R . .
O11 O -0.1097(3) 0.2939(4) 0.5349(3) 0.100(2) Uani 1 1 d . . .
O12 O -0.1202(3) 0.1603(3) 0.4763(3) 0.0755(14) Uani 1 1 d . . .
O13 O 0.2686(3) 0.1424(3) 0.5199(2) 0.0689(13) Uani 1 1 d . . .
O14 O 0.3351(3) 0.2652(3) 0.5953(2) 0.0523(10) Uani 1 1 d . . .
O15 O 0.1060(3) 0.2434(3) 0.59795(17) 0.0508(10) Uani 1 1 d . . .
H15 H 0.0577 0.2071 0.6103 0.076 Uiso 1 1 calc R . .
O16 O 0.0624(3) 0.1347(2) 0.50294(19) 0.0507(10) Uani 1 1 d . . .
H16 H 0.0254 0.1267 0.4653 0.076 Uiso 1 1 calc R . .

loop_
_atom_site_aniso_label
_atom_site_aniso_U_11
_atom_site_aniso_U_22
_atom_site_aniso_U_33
_atom_site_aniso_U_23
_atom_site_aniso_U_13
_atom_site_aniso_U_12
C1 0.015(2) 0.017(2) 0.024(2) 0.0042(18) 0.0063(18) 0.0081(17)
C2 0.013(2) 0.023(2) 0.019(2) 0.0040(18) 0.0043(17) 0.0053(18)
C4 0.013(2) 0.017(2) 0.021(2) 0.0011(18) 0.0028(17) 0.0042(17)
C5 0.014(2) 0.017(2) 0.024(2) 0.0007(18) 0.0011(18) 0.0062(18)
C6 0.015(2) 0.017(2) 0.024(2) -0.0035(18) 0.0031(18) 0.0041(18)
C8 0.023(2) 0.018(2) 0.020(2) 0.0001(18) 0.0022(19) 0.0068(19)
C9 0.017(2) 0.015(2) 0.024(2) -0.0015(18) -0.0005(18) 0.0047(18)
C10 0.035(3) 0.021(2) 0.029(3) 0.002(2) 0.016(2) 0.014(2)
C11 0.044(3) 0.090(5) 0.034(3) 0.019(3) 0.024(3) 0.018(3)
C12 0.026(3) 0.015(2) 0.025(2) 0.0001(19) 0.007(2) 0.008(2)
C13 0.040(3) 0.029(3) 0.091(5) 0.034(3) 0.009(3) 0.010(3)
C14 0.014(2) 0.022(2) 0.018(2) 0.0028(18) 0.0010(18) 0.0013(18)
C15 0.013(2) 0.024(2) 0.026(2) 0.002(2) 0.0027(18) 0.0012(18)
C16 0.021(2) 0.030(3) 0.029(3) 0.000(2) 0.009(2) 0.003(2)
C17 0.029(3) 0.018(2) 0.018(2) 0.0001(18) 0.0051(19) 0.0029(19)
C18 0.019(2) 0.019(2) 0.018(2) 0.0025(18) 0.0018(18) -0.0018(18)
C19 0.032(3) 0.023(2) 0.030(3) 0.004(2) 0.015(2) 0.002(2)
C20 0.041(3) 0.022(2) 0.030(3) 0.009(2) 0.012(2) 0.002(2)
C21 0.032(3) 0.025(3) 0.027(3) 0.002(2) -0.004(2) 0.007(2)
C22 0.017(2) 0.022(2) 0.029(3) 0.005(2) 0.0043(19) 0.0017(19)
C23 0.017(2) 0.015(2) 0.018(2) -0.0052(18) 0.0031(18) -0.0033(18)
C24 0.025(2) 0.020(2) 0.027(3) 0.005(2) 0.004(2) 0.009(2)
C25 0.034(3) 0.022(2) 0.017(2) 0.0022(19) 0.006(2) 0.005(2)
C26 0.025(2) 0.023(2) 0.015(2) -0.0042(19) 0.0045(19) 0.003(2)
C27 0.016(2) 0.020(2) 0.019(2) -0.0065(18) 0.0017(18) 0.0025(18)
C28 0.022(2) 0.028(3) 0.029(3) 0.001(2) 0.012(2) -0.001(2)
C29 0.017(2) 0.028(3) 0.031(3) -0.006(2) 0.007(2) 0.001(2)
C30 0.019(2) 0.033(3) 0.034(3) -0.002(2) 0.003(2) 0.006(2)
C31 0.025(3) 0.022(2) 0.028(3) 0.005(2) 0.007(2) 0.006(2)
C32 0.016(2) 0.023(2) 0.029(3) -0.003(2) -0.0054(19) 0.0066(19)
C33 0.014(2) 0.018(2) 0.026(2) 0.0075(19) 0.0061(18) 0.0037(18)
C34 0.026(3) 0.032(3) 0.025(3) 0.003(2) 0.001(2) 0.009(2)
C35 0.033(3) 0.032(3) 0.028(3) 0.008(2) -0.001(2) 0.018(2)
C36 0.020(2) 0.030(3) 0.034(3) 0.007(2) 0.003(2) 0.011(2)
C37 0.020(2) 0.018(2) 0.026(2) 0.0021(19) 0.0030(19) 0.0084(19)
C38 0.022(2) 0.018(2) 0.020(2) -0.0003(18) -0.0029(18) 0.0052(19)
C51 0.015(2) 0.023(2) 0.021(2) 0.010(2) -0.0002(18) 0.0073(19)
C52 0.021(2) 0.028(3) 0.027(3) -0.003(2) 0.005(2) 0.012(2)
C53 0.031(3) 0.022(2) 0.023(2) -0.0013(19) 0.010(2) 0.016(2)
C54 0.032(3) 0.026(3) 0.024(3) -0.001(2) 0.002(2) 0.012(2)
C56 0.029(3) 0.032(3) 0.029(3) -0.001(2) -0.005(2) 0.014(2)
C55 0.025(3) 0.016(2) 0.028(3) 0.002(2) 0.005(2) 0.0050(19)
C101 0.030(3) 0.056(3) 0.026(3) 0.004(2) 0.005(2) 0.009(3)
C102 0.033(3) 0.068(4) 0.020(3) 0.000(3) 0.011(2) 0.010(3)
C104 0.033(3) 0.039(3) 0.023(3) 0.004(2) -0.004(2) 0.011(2)
C105 0.033(3) 0.037(3) 0.032(3) 0.003(2) 0.002(2) 0.008(2)
C106 0.034(3) 0.025(3) 0.032(3) 0.000(2) -0.001(2) 0.006(2)
C108 0.027(3) 0.050(3) 0.028(3) 0.004(2) 0.003(2) -0.001(2)
C109 0.041(3) 0.057(4) 0.023(3) 0.006(3) 0.003(2) 0.005(3)
C110 0.038(4) 0.105(6) 0.027(3) 0.002(3) 0.005(3) 0.006(4)
C111 0.047(5) 0.160(9) 0.135(8) 0.038(7) 0.036(5) -0.018(5)
C112 0.049(4) 0.044(3) 0.037(3) 0.014(3) 0.009(3) 0.013(3)
C113 0.097(7) 0.126(8) 0.108(7) 0.047(6) 0.006(5) 0.034(6)
C114 0.028(3) 0.070(4) 0.019(3) 0.002(3) 0.006(2) 0.014(3)
C115 0.028(3) 0.075(4) 0.024(3) -0.001(3) 0.003(2) 0.004(3)
C116 0.028(3) 0.100(5) 0.024(3) 0.004(3) 0.004(2) 0.011(3)
C117 0.030(3) 0.081(5) 0.024(3) -0.002(3) 0.004(2) 0.021(3)
C118 0.025(3) 0.073(4) 0.019(3) -0.006(3) 0.004(2) 0.018(3)
C119 0.035(3) 0.108(6) 0.036(3) 0.020(4) 0.008(3) 0.034(4)
C120 0.047(4) 0.100(5) 0.032(3) 0.017(3) 0.005(3) 0.046(4)
C121 0.053(4) 0.083(4) 0.031(3) 0.019(3) 0.012(3) 0.044(3)
C122 0.033(3) 0.071(4) 0.026(3) -0.008(3) 0.004(2) 0.021(3)
C123 0.033(3) 0.035(3) 0.025(3) -0.003(2) -0.003(2) 0.007(2)
C124 0.043(3) 0.032(3) 0.056(4) -0.003(3) 0.010(3) 0.006(3)
C125 0.040(3) 0.056(4) 0.048(3) -0.002(3) 0.007(3) 0.024(3)
C126 0.027(3) 0.048(3) 0.033(3) -0.006(2) 0.001(2) 0.012(2)
C127 0.023(3) 0.044(3) 0.029(3) 0.006(2) -0.002(2) 0.007(2)
C128 0.041(3) 0.071(4) 0.039(3) 0.001(3) 0.007(3) 0.014(3)
C129 0.035(3) 0.067(4) 0.040(3) 0.014(3) 0.008(3) 0.008(3)
C130 0.028(3) 0.053(4) 0.049(4) 0.009(3) -0.005(3) 0.004(3)
C131 0.035(3) 0.040(3) 0.051(3) 0.001(3) 0.008(3) 0.008(3)
C132 0.054(3) 0.047(3) 0.022(3) -0.007(2) 0.000(2) 0.026(3)
C133 0.037(3) 0.043(3) 0.027(3) -0.003(2) -0.003(2) 0.012(3)
C134 0.051(4) 0.067(4) 0.039(3) -0.014(3) -0.004(3) 0.014(3)
C135 0.053(4) 0.059(4) 0.073(5) -0.017(4) 0.003(4) -0.009(3)
C136 0.074(5) 0.059(4) 0.064(5) -0.005(4) 0.015(4) -0.017(4)
C137 0.036(3) 0.055(4) 0.050(4) -0.002(3) 0.002(3) -0.012(3)
C138 0.036(3) 0.046(3) 0.025(3) -0.006(2) 0.001(2) -0.001(2)
Co1 0.0230(3) 0.0192(3) 0.0208(3) -0.0010(2) 0.0011(3) 0.0088(3)
Cu1 0.0140(3) 0.0150(3) 0.0194(3) -0.0005(2) 0.0005(2) 0.0057(2)
Cu2 0.0319(3) 0.0380(4) 0.0180(3) -0.0003(2) 0.0029(2) 0.0108(3)
N2 0.0178(19) 0.0177(18) 0.0159(18) 0.0012(15) 0.0025(15) 0.0057(15)
N1 0.0154(18) 0.0162(18) 0.0182(19) -0.0008(15) 0.0021(15) 0.0058(15)
N3 0.0119(17) 0.0127(17) 0.0184(18) 0.0000(14) 0.0039(14) 0.0022(14)
N4 0.0144(18) 0.0184(18) 0.0190(19) -0.0002(15) 0.0037(15) 0.0052(15)
N7 0.0156(18) 0.0137(18) 0.028(2) 0.0020(15) 0.0007(15) 0.0075(15)
N51 0.0168(19) 0.0187(19) 0.0176(19) -0.0001(16) 0.0043(15) 0.0055(15)
N52 0.033(2) 0.034(2) 0.020(2) 0.0031(18) 0.0016(18) 0.0114(19)
N53 0.031(3) 0.039(2) 0.033(2) 0.0015(19) 0.0032(19) 0.017(2)
N54 0.028(2) 0.037(2) 0.038(3) 0.001(2) -0.001(2) 0.011(2)
N56 0.042(3) 0.032(2) 0.051(3) -0.006(2) -0.001(2) 0.021(2)
N55 0.034(2) 0.031(2) 0.040(3) 0.010(2) 0.010(2) 0.0141(19)
N102 0.025(2) 0.058(3) 0.020(2) -0.002(2) 0.0012(17) 0.011(2)
N101 0.029(2) 0.036(2) 0.029(2) 0.0007(19) -0.0001(18) 0.0038(19)
N107 0.034(2) 0.042(2) 0.023(2) 0.0005(18) 0.0049(18) 0.015(2)
N104 0.030(2) 0.047(3) 0.025(2) -0.002(2) 0.0027(18) 0.006(2)
N103 0.021(2) 0.049(3) 0.021(2) -0.0048(18) 0.0045(17) 0.0057(19)
O1 0.042(2) 0.105(3) 0.057(3) 0.046(2) 0.034(2) 0.058(2)
O2 0.0323(19) 0.053(2) 0.0246(19) 0.0057(16) 0.0107(15) 0.0102(17)
O3 0.0200(18) 0.0253(17) 0.049(2) 0.0112(15) 0.0053(15) -0.0001(14)
O4 0.0234(17) 0.0171(16) 0.058(2) 0.0171(15) 0.0046(16) 0.0076(14)
O5 0.0282(17) 0.0139(15) 0.0382(19) -0.0002(14) 0.0086(14) 0.0112(13)
O6 0.0245(17) 0.0313(18) 0.0335(19) 0.0070(15) 0.0079(14) 0.0186(15)
O11 0.040(3) 0.156(5) 0.078(4) -0.054(4) 0.020(2) 0.000(3)
O12 0.035(2) 0.093(4) 0.089(4) 0.019(3) 0.018(2) -0.003(2)
O13 0.092(3) 0.042(3) 0.066(3) 0.000(2) -0.013(3) 0.023(2)
O14 0.053(2) 0.053(2) 0.048(2) 0.004(2) -0.016(2) 0.021(2)
O15 0.045(2) 0.077(3) 0.025(2) 0.0146(19) 0.0064(17) 0.007(2)
O16 0.049(3) 0.044(2) 0.042(2) 0.0053(18) 0.0009(19) -0.0103(19)

loop_
_atom_type_symbol
_atom_type_description
_atom_type_scat_dispersion_real
_atom_type_scat_dispersion_imag
_atom_type_scat_source
C C 0.0033 0.0016 'International Tables Vol C Tables 4.2.6.8 and 6.1.1.4'
Cl Cl 0.1484 0.1585 'International Tables Vol C Tables 4.2.6.8 and 6.1.1.4'
Co Co 0.3494 0.9721 'International Tables Vol C Tables 4.2.6.8 and 6.1.1.4'
Cu Cu 0.3201 1.2651 'International Tables Vol C Tables 4.2.6.8 and 6.1.1.4'
N N 0.0061 0.0033 'International Tables Vol C Tables 4.2.6.8 and 6.1.1.4'
O O 0.0106 0.0060 'International Tables Vol C Tables 4.2.6.8 and 6.1.1.4'
H H 0.0000 0.0000 'International Tables Vol C Tables 4.2.6.8 and 6.1.1.4'

loop_
_geom_angle_atom_site_label_1
_geom_angle_atom_site_label_2
_geom_angle_atom_site_label_3
_geom_angle
_geom_angle_site_symmetry_1
_geom_angle_site_symmetry_3
_geom_angle_publ_flag
C8 C1 C2 114.1(3) . . ?
C8 C1 C10 109.8(3) . . ?
C2 C1 C10 106.7(3) . . ?
C8 C1 C9 109.5(3) . . ?
C2 C1 C9 108.6(3) . . ?
C10 C1 C9 107.9(3) . . ?
N3 C2 C1 112.7(3) . . ?
N3 C2 C14 110.6(3) . . ?
C1 C2 C14 108.3(3) . . ?
N3 C2 H2 108.4 . . ?
C1 C2 H2 108.4 . . ?
C14 C2 H2 108.4 . . ?
N3 C4 C23 110.6(3) . . ?
N3 C4 C5 112.5(3) . . ?
C23 C4 C5 108.6(3) . . ?
N3 C4 H4 108.4 . . ?
C23 C4 H4 108.4 . . ?
C5 C4 H4 108.4 . . ?
C6 C5 C12 105.3(3) . . ?
C6 C5 C9 109.2(3) . . ?
C12 C5 C9 111.6(3) . . ?
C6 C5 C4 113.9(3) . . ?
C12 C5 C4 109.1(3) . . ?
C9 C5 C4 107.9(3) . . ?
N7 C6 C5 113.3(3) . . ?
N7 C6 H6A 108.9 . . ?
C5 C6 H6A 108.9 . . ?
N7 C6 H6B 108.9 . . ?
C5 C6 H6B 108.9 . . ?
H6A C6 H6B 107.7 . . ?
N7 C8 C1 112.6(3) . . ?
N7 C8 H8A 109.1 . . ?
C1 C8 H8A 109.1 . . ?
N7 C8 H8B 109.1 . . ?
C1 C8 H8B 109.1 . . ?
H8A C8 H8B 107.8 . . ?
O5 C9 O6 112.4(3) . . ?
O5 C9 C5 110.2(3) . . ?
O6 C9 C5 110.1(3) . . ?
O5 C9 C1 108.3(3) . . ?
O6 C9 C1 109.9(3) . . ?
C5 C9 C1 105.6(3) . . ?
O1 C10 O2 124.1(4) . . ?
O1 C10 C1 123.3(4) . . ?
O2 C10 C1 112.5(4) . . ?
O2 C11 H11A 109.5 . . ?
O2 C11 H11B 109.5 . . ?
H11A C11 H11B 109.5 . . ?
O2 C11 H11C 109.5 . . ?
H11A C11 H11C 109.5 . . ?
H11B C11 H11C 109.5 . . ?
O3 C12 O4 124.1(4) . . ?
O3 C12 C5 123.8(4) . . ?
O4 C12 C5 112.2(4) . . ?
O4 C13 H13C 109.5 . . ?
O4 C13 H13D 109.5 . . ?
H13C C13 H13D 109.5 . . ?
O4 C13 H13E 109.5 . . ?
H13C C13 H13E 109.5 . . ?
H13D C13 H13E 109.5 . . ?
N2 C14 C15 124.5(4) . . ?
N2 C14 C2 116.1(3) . . ?
C15 C14 C2 119.0(4) . . ?
C16 C15 C14 118.6(4) . . ?
C16 C15 H15A 120.7 . . ?
C14 C15 H15A 120.7 . . ?
C15 C16 C17 119.2(4) . . ?
C15 C16 H16A 120.4 . . ?
C17 C16 H16A 120.4 . . ?
C18 C17 C16 118.3(4) . . ?
C18 C17 C19 119.6(4) . . ?
C16 C17 C19 122.1(4) . . ?
N2 C18 C17 121.5(4) . . ?
N2 C18 C22 119.7(4) . . ?
C17 C18 C22 118.8(4) . . ?
C20 C19 C17 119.4(4) . . ?
C20 C19 H19 120.3 . . ?
C17 C19 H19 120.3 . . ?
C19 C20 C21 121.1(4) . . ?
C19 C20 H20 119.4 . . ?
C21 C20 H20 119.4 . . ?
C22 C21 C20 120.5(4) . . ?
C22 C21 H21 119.7 . . ?
C20 C21 H21 119.7 . . ?
C21 C22 C18 120.6(4) . . ?
C21 C22 H22 119.7 . . ?
C18 C22 H22 119.7 . . ?
N1 C23 C24 123.6(4) . . ?
N1 C23 C4 116.0(4) . . ?
C24 C23 C4 120.1(4) . . ?
C25 C24 C23 118.5(4) . . ?
C25 C24 H24 120.7 . . ?
C23 C24 H24 120.7 . . ?
C24 C25 C26 120.1(4) . . ?
C24 C25 H25 120.0 . . ?
C26 C25 H25 120.0 . . ?
C25 C26 C28 123.7(4) . . ?
C25 C26 C27 117.7(4) . . ?
C28 C26 C27 118.6(4) . . ?
N1 C27 C31 120.0(4) . . ?
N1 C27 C26 120.8(4) . . ?
C31 C27 C26 119.2(4) . . ?
C29 C28 C26 120.7(4) . . ?
C29 C28 H28 119.6 . . ?
C26 C28 H28 119.6 . . ?
C28 C29 C30 120.4(4) . . ?
C28 C29 H29 119.8 . . ?
C30 C29 H29 119.8 . . ?
C31 C30 C29 120.8(4) . . ?
C31 C30 H30 119.6 . . ?
C29 C30 H30 119.6 . . ?
C30 C31 C27 120.3(4) . . ?
C30 C31 H31 119.9 . . ?
C27 C31 H31 119.9 . . ?
N7 C32 C33 113.3(3) . . ?
N7 C32 H32A 108.9 . . ?
C33 C32 H32A 108.9 . . ?
N7 C32 H32B 108.9 . . ?
C33 C32 H32B 108.9 . . ?
H32A C32 H32B 107.7 . . ?
N4 C33 C34 122.4(4) . . ?
N4 C33 C32 115.3(3) . . ?
C34 C33 C32 122.0(4) . . ?
C33 C34 C35 118.9(4) . . ?
C33 C34 H34 120.5 . . ?
C35 C34 H34 120.5 . . ?
C34 C35 C36 119.0(4) . . ?
C34 C35 H35 120.5 . . ?
C36 C35 H35 120.5 . . ?
C37 C36 C35 118.5(4) . . ?
C37 C36 H36 120.8 . . ?
C35 C36 H36 120.8 . . ?
N4 C37 C36 122.6(4) . . ?
N4 C37 H37 118.7 . . ?
C36 C37 H37 118.7 . . ?
N3 C38 H38A 109.5 . . ?
N3 C38 H38B 109.5 . . ?
H38A C38 H38B 109.5 . . ?
N3 C38 H38C 109.5 . . ?
H38A C38 H38C 109.5 . . ?
H38B C38 H38C 109.5 . . ?
N51 C51 Co1 173.2(4) . . ?
N52 C52 Co1 174.8(4) . . ?
N53 C53 Co1 177.3(4) . . ?
N54 C54 Co1 176.4(4) . . ?
N56 C56 Co1 178.3(4) . . ?
N55 C55 Co1 178.4(4) . . ?
C102 C101 C110 107.0(5) . . ?
C102 C101 C109 107.7(4) . . ?
C110 C101 C109 110.9(5) . . ?
C102 C101 C108 113.7(4) . . ?
C110 C101 C108 108.1(4) . . ?
C109 C101 C108 109.5(4) . . ?
N107 C102 C101 113.3(4) . . ?
N107 C102 H10C 108.9 . . ?
C101 C102 H10C 108.9 . . ?
N107 C102 H10D 108.9 . . ?
C101 C102 H10D 108.9 . . ?
H10C C102 H10D 107.7 . . ?
N107 C104 C105 112.0(4) . . ?
N107 C104 H10A 109.2 . . ?
C105 C104 H10A 109.2 . . ?
N107 C104 H10B 109.2 . . ?
C105 C104 H10B 109.2 . . ?
H10A C104 H10B 107.9 . . ?
C106 C105 C112 106.0(4) . . ?
C106 C105 C104 115.9(4) . . ?
C112 C105 C104 109.0(4) . . ?
C106 C105 C109 107.9(4) . . ?
C112 C105 C109 109.1(4) . . ?
C104 C105 C109 108.8(4) . . ?
C123 C106 N103 107.3(4) . . ?
C123 C106 C105 116.0(4) . . ?
N103 C106 C105 111.5(4) . . ?
C123 C106 H106 107.2 . . ?
N103 C106 H106 107.2 . . ?
C105 C106 H106 107.2 . . ?
N103 C108 C114 106.5(4) . . ?
N103 C108 C101 112.4(4) . . ?
C114 C108 C101 111.4(4) . . ?
N103 C108 H108 108.8 . . ?
C114 C108 H108 108.8 . . ?
C101 C108 H108 108.8 . . ?
O15 C109 O16 110.5(4) . . ?
O15 C109 C101 112.2(4) . . ?
O16 C109 C101 109.7(4) . . ?
O15 C109 C105 106.9(4) . . ?
O16 C109 C105 111.2(4) . . ?
C101 C109 C105 106.3(4) . . ?
O11 C110 O12 124.9(6) . . ?
O11 C110 C101 121.6(7) . . ?
O12 C110 C101 113.3(6) . . ?
O12 C111 H11D 109.5 . . ?
O12 C111 H11E 109.5 . . ?
H11D C111 H11E 109.5 . . ?
O12 C111 H11F 109.5 . . ?
H11D C111 H11F 109.5 . . ?
H11E C111 H11F 109.5 . . ?
O13 C112 O14 123.7(5) . . ?
O13 C112 C105 119.8(5) . . ?
O14 C112 C105 116.5(5) . . ?
O14 C113 H11G 109.5 . . ?
O14 C113 H11H 109.5 . . ?
H11G C113 H11H 109.5 . . ?
O14 C113 H11I 109.5 . . ?
H11G C113 H11I 109.5 . . ?
H11H C113 H11I 109.5 . . ?
N102 C114 C115 124.5(5) . . ?
N102 C114 C108 116.7(4) . . ?
C115 C114 C108 118.7(5) . . ?
C116 C115 C114 116.0(6) . . ?
C116 C115 H115 122.0 . . ?
C114 C115 H115 122.0 . . ?
C115 C116 C117 121.8(5) . . ?
C115 C116 H116 119.1 . . ?
C117 C116 H116 119.1 . . ?
C116 C117 C119 124.1(5) . . ?
C116 C117 C118 118.4(5) . . ?
C119 C117 C118 117.4(6) . . ?
N102 C118 C122 119.9(4) . . ?
N102 C118 C117 120.2(5) . . ?
C122 C118 C117 119.9(5) . . ?
C120 C119 C117 122.4(6) . . ?
C120 C119 H119 118.8 . . ?
C117 C119 H119 118.8 . . ?
C119 C120 C121 120.4(5) . . ?
C119 C120 H120 119.8 . . ?
C121 C120 H120 119.8 . . ?
C122 C121 C120 119.2(6) . . ?
C122 C121 H121 120.4 . . ?
C120 C121 H121 120.4 . . ?
C121 C122 C118 120.8(5) . . ?
C121 C122 H122 119.6 . . ?
C118 C122 H122 119.6 . . ?
N101 C123 C124 123.1(5) . . ?
N101 C123 C106 115.6(4) . . ?
C124 C123 C106 121.0(4) . . ?
C125 C124 C123 119.7(5) . . ?
C125 C124 H124 120.2 . . ?
C123 C124 H124 120.2 . . ?
C124 C125 C126 118.0(5) . . ?
C124 C125 H125 121.0 . . ?
C126 C125 H125 121.0 . . ?
C127 C126 C125 119.7(5) . . ?
C127 C126 C128 118.1(5) . . ?
C125 C126 C128 122.2(5) . . ?
N101 C127 C126 121.4(5) . . ?
N101 C127 C131 117.6(5) . . ?
C126 C127 C131 120.9(5) . . ?
C129 C128 C126 119.4(5) . . ?
C129 C128 H128 120.3 . . ?
C126 C128 H128 120.3 . . ?
C128 C129 C130 121.9(5) . . ?
C128 C129 H129 119.1 . . ?
C130 C129 H129 119.1 . . ?
C131 C130 C129 120.1(5) . . ?
C131 C130 H130 119.9 . . ?
C129 C130 H130 119.9 . . ?
C130 C131 C127 119.4(5) . . ?
C130 C131 H131 120.3 . . ?
C127 C131 H131 120.3 . . ?
C133 C132 N107 113.8(4) . . ?
C133 C132 H13A 108.8 . . ?
N107 C132 H13A 108.8 . . ?
C133 C132 H13B 108.8 . . ?
N107 C132 H13B 108.8 . . ?
H13A C132 H13B 107.7 . . ?
N104 C133 C134 122.1(5) . . ?
N104 C133 C132 115.4(4) . . ?
C134 C133 C132 122.2(5) . . ?
C135 C134 C133 118.9(6) . . ?
C135 C134 H134 120.6 . . ?
C133 C134 H134 120.6 . . ?
C136 C135 C134 119.1(6) . . ?
C136 C135 H135 120.4 . . ?
C134 C135 H135 120.4 . . ?
C135 C136 C137 119.7(7) . . ?
C135 C136 H136 120.2 . . ?
C137 C136 H136 120.2 . . ?
N104 C137 C136 122.0(6) . . ?
N104 C137 H137 119.0 . . ?
C136 C137 H137 119.0 . . ?
N103 C138 H13F 109.5 . . ?
N103 C138 H13G 109.5 . . ?
H13F C138 H13G 109.5 . . ?
N103 C138 H13H 109.5 . . ?
H13F C138 H13H 109.5 . . ?
H13G C138 H13H 109.5 . . ?
C52 Co1 C55 176.50(19) . . ?
C52 Co1 C56 89.66(19) . . ?
C55 Co1 C56 89.15(19) . . ?
C52 Co1 C51 92.37(18) . . ?
C55 Co1 C51 88.80(17) . . ?
C56 Co1 C51 177.94(19) . . ?
C52 Co1 C53 88.04(19) . . ?
C55 Co1 C53 88.70(19) . . ?
C56 Co1 C53 91.29(18) . . ?
C51 Co1 C53 88.39(17) . . ?
C52 Co1 C54 91.00(19) . . ?
C55 Co1 C54 92.21(19) . . ?
C56 Co1 C54 86.60(19) . . ?
C51 Co1 C54 93.75(18) . . ?
C53 Co1 C54 177.69(19) . . ?
N51 Cu1 N4 92.40(13) . . ?
N51 Cu1 N3 98.00(13) . . ?
N4 Cu1 N3 168.63(13) . . ?
N51 Cu1 N7 175.85(13) . . ?
N4 Cu1 N7 83.78(13) . . ?
N3 Cu1 N7 85.69(12) . . ?
N51 Cu1 N1 89.05(12) . . ?
N4 Cu1 N1 109.06(12) . . ?
N3 Cu1 N1 75.85(11) . . ?
N7 Cu1 N1 93.70(12) . . ?
N51 Cu1 N2 88.11(12) . . ?
N4 Cu1 N2 99.52(12) . . ?
N3 Cu1 N2 76.35(11) . . ?
N7 Cu1 N2 90.94(12) . . ?
N1 Cu1 N2 151.37(11) . . ?
N52 Cu2 N104 91.38(16) . . ?
N52 Cu2 N107 175.15(16) . . ?
N104 Cu2 N107 84.30(16) . . ?
N52 Cu2 N103 97.30(15) . . ?
N104 Cu2 N103 166.93(15) . . ?
N107 Cu2 N103 86.60(15) . . ?
N52 Cu2 N102 89.15(15) . . ?
N104 Cu2 N102 114.72(16) . . ?
N107 Cu2 N102 94.65(14) . . ?
N103 Cu2 N102 75.32(15) . . ?
C14 N2 C18 117.4(3) . . ?
C14 N2 Cu1 108.2(2) . . ?
C18 N2 Cu1 134.3(3) . . ?
C23 N1 C27 118.9(3) . . ?
C23 N1 Cu1 108.7(3) . . ?
C27 N1 Cu1 132.1(3) . . ?
C4 N3 C38 107.1(3) . . ?
C4 N3 C2 113.1(3) . . ?
C38 N3 C2 107.5(3) . . ?
C4 N3 Cu1 109.2(2) . . ?
C38 N3 Cu1 111.0(2) . . ?
C2 N3 Cu1 109.0(2) . . ?
C33 N4 C37 118.4(3) . . ?
C33 N4 Cu1 113.3(3) . . ?
C37 N4 Cu1 126.3(3) . . ?
C32 N7 C6 108.4(3) . . ?
C32 N7 C8 108.5(3) . . ?
C6 N7 C8 107.1(3) . . ?
C32 N7 Cu1 107.6(2) . . ?
C6 N7 Cu1 112.2(2) . . ?
C8 N7 Cu1 112.8(2) . . ?
C51 N51 Cu1 166.3(3) . . ?
C52 N52 Cu2 165.0(4) . . ?
C114 N102 C118 119.0(4) . . ?
C114 N102 Cu2 109.5(3) . . ?
C118 N102 Cu2 129.1(3) . . ?
C123 N101 C127 117.9(4) . . ?
C104 N107 C102 110.1(4) . . ?
C104 N107 C132 109.4(4) . . ?
C102 N107 C132 107.7(4) . . ?
C104 N107 Cu2 109.4(3) . . ?
C102 N107 Cu2 112.9(3) . . ?
C132 N107 Cu2 107.2(3) . . ?
C137 N104 C133 118.1(5) . . ?
C137 N104 Cu2 127.6(4) . . ?
C133 N104 Cu2 114.0(3) . . ?
C108 N103 C138 106.5(4) . . ?
C108 N103 C106 111.8(4) . . ?
C138 N103 C106 107.5(4) . . ?
C108 N103 Cu2 109.6(3) . . ?
C138 N103 Cu2 111.6(3) . . ?
C106 N103 Cu2 109.9(3) . . ?
C10 O2 C11 115.3(4) . . ?
C12 O4 C13 116.2(3) . . ?
C9 O5 H5 109.5 . . ?
C9 O6 H6 109.5 . . ?
C110 O12 C111 116.5(6) . . ?
C112 O14 C113 115.5(5) . . ?
C109 O15 H15 109.5 . . ?
C109 O16 H16 109.5 . . ?

loop_
_geom_bond_atom_site_label_1
_geom_bond_atom_site_label_2
_geom_bond_distance
_geom_bond_site_symmetry_2
_geom_bond_publ_flag
C1 C8 1.525(5) . ?
C1 C2 1.530(6) . ?
C1 C10 1.544(6) . ?
C1 C9 1.553(5) . ?
C2 N3 1.512(5) . ?
C2 C14 1.532(6) . ?
C2 H2 1.0000 . ?
C4 N3 1.483(5) . ?
C4 C23 1.519(6) . ?
C4 C5 1.565(6) . ?
C4 H4 1.0000 . ?
C5 C6 1.519(5) . ?
C5 C12 1.535(6) . ?
C5 C9 1.551(6) . ?
C6 N7 1.491(5) . ?
C6 H6A 0.9900 . ?
C6 H6B 0.9900 . ?
C8 N7 1.492(5) . ?
C8 H8A 0.9900 . ?
C8 H8B 0.9900 . ?
C9 O5 1.392(5) . ?
C9 O6 1.402(5) . ?
C10 O1 1.206(5) . ?
C10 O2 1.308(5) . ?
C11 O2 1.450(6) . ?
C11 H11A 0.9800 . ?
C11 H11B 0.9800 . ?
C11 H11C 0.9800 . ?
C12 O3 1.185(5) . ?
C12 O4 1.332(5) . ?
C13 O4 1.451(5) . ?
C13 H13C 0.9800 . ?
C13 H13D 0.9800 . ?
C13 H13E 0.9800 . ?
C14 N2 1.308(5) . ?
C14 C15 1.408(6) . ?
C15 C16 1.351(6) . ?
C15 H15A 0.9500 . ?
C16 C17 1.414(6) . ?
C16 H16A 0.9500 . ?
C17 C18 1.404(6) . ?
C17 C19 1.434(6) . ?
C18 N2 1.380(5) . ?
C18 C22 1.408(6) . ?
C19 C20 1.358(6) . ?
C19 H19 0.9500 . ?
C20 C21 1.393(6) . ?
C20 H20 0.9500 . ?
C21 C22 1.370(6) . ?
C21 H21 0.9500 . ?
C22 H22 0.9500 . ?
C23 N1 1.314(5) . ?
C23 C24 1.406(6) . ?
C24 C25 1.366(6) . ?
C24 H24 0.9500 . ?
C25 C26 1.401(6) . ?
C25 H25 0.9500 . ?
C26 C28 1.421(6) . ?
C26 C27 1.434(6) . ?
C27 N1 1.368(5) . ?
C27 C31 1.410(6) . ?
C28 C29 1.357(6) . ?
C28 H28 0.9500 . ?
C29 C30 1.415(6) . ?
C29 H29 0.9500 . ?
C30 C31 1.369(6) . ?
C30 H30 0.9500 . ?
C31 H31 0.9500 . ?
C32 N7 1.477(5) . ?
C32 C33 1.502(6) . ?
C32 H32A 0.9900 . ?
C32 H32B 0.9900 . ?
C33 N4 1.337(5) . ?
C33 C34 1.383(6) . ?
C34 C35 1.383(6) . ?
C34 H34 0.9500 . ?
C35 C36 1.388(6) . ?
C35 H35 0.9500 . ?
C36 C37 1.383(6) . ?
C36 H36 0.9500 . ?
C37 N4 1.344(5) . ?
C37 H37 0.9500 . ?
C38 N3 1.498(5) . ?
C38 H38A 0.9800 . ?
C38 H38B 0.9800 . ?
C38 H38C 0.9800 . ?
C51 N51 1.155(5) . ?
C51 Co1 1.897(5) . ?
C52 N52 1.138(5) . ?
C52 Co1 1.866(5) . ?
C53 N53 1.156(5) . ?
C53 Co1 1.901(5) . ?
C54 N54 1.147(6) . ?
C54 Co1 1.902(5) . ?
C56 N56 1.157(6) . ?
C56 Co1 1.894(5) . ?
C55 N55 1.144(5) . ?
C55 Co1 1.883(5) . ?
C101 C102 1.522(7) . ?
C101 C110 1.536(8) . ?
C101 C109 1.541(7) . ?
C101 C108 1.546(7) . ?
C102 N107 1.484(6) . ?
C102 H10C 0.9900 . ?
C102 H10D 0.9900 . ?
C104 N107 1.472(6) . ?
C104 C105 1.549(7) . ?
C104 H10A 0.9900 . ?
C104 H10B 0.9900 . ?
C105 C106 1.527(7) . ?
C105 C112 1.538(7) . ?
C105 C109 1.550(7) . ?
C106 C123 1.506(7) . ?
C106 N103 1.506(6) . ?
C106 H106 1.0000 . ?
C108 N103 1.487(6) . ?
C108 C114 1.540(7) . ?
C108 H108 1.0000 . ?
C109 O15 1.404(6) . ?
C109 O16 1.408(6) . ?
C110 O11 1.187(8) . ?
C110 O12 1.335(8) . ?
C111 O12 1.462(8) . ?
C111 H11D 0.9800 . ?
C111 H11E 0.9800 . ?
C111 H11F 0.9800 . ?
C112 O13 1.232(6) . ?
C112 O14 1.277(6) . ?
C113 O14 1.431(8) . ?
C113 H11G 0.9800 . ?
C113 H11H 0.9800 . ?
C113 H11I 0.9800 . ?
C114 N102 1.307(7) . ?
C114 C115 1.434(7) . ?
C115 C116 1.368(8) . ?
C115 H115 0.9500 . ?
C116 C117 1.379(8) . ?
C116 H116 0.9500 . ?
C117 C119 1.413(8) . ?
C117 C118 1.433(7) . ?
C118 N102 1.372(6) . ?
C118 C122 1.396(8) . ?
C119 C120 1.330(9) . ?
C119 H119 0.9500 . ?
C120 C121 1.435(8) . ?
C120 H120 0.9500 . ?
C121 C122 1.374(7) . ?
C121 H121 0.9500 . ?
C122 H122 0.9500 . ?
C123 N101 1.317(6) . ?
C123 C124 1.396(7) . ?
C124 C125 1.379(7) . ?
C124 H124 0.9500 . ?
C125 C126 1.392(7) . ?
C125 H125 0.9500 . ?
C126 C127 1.389(7) . ?
C126 C128 1.454(7) . ?
C127 N101 1.382(6) . ?
C127 C131 1.404(7) . ?
C128 C129 1.344(8) . ?
C128 H128 0.9500 . ?
C129 C130 1.395(8) . ?
C129 H129 0.9500 . ?
C130 C131 1.379(7) . ?
C130 H130 0.9500 . ?
C131 H131 0.9500 . ?
C132 C133 1.488(7) . ?
C132 N107 1.492(6) . ?
C132 H13A 0.9900 . ?
C132 H13B 0.9900 . ?
C133 N104 1.342(6) . ?
C133 C134 1.383(7) . ?
C134 C135 1.379(9) . ?
C134 H134 0.9500 . ?
C135 C136 1.346(9) . ?
C135 H135 0.9500 . ?
C136 C137 1.388(8) . ?
C136 H136 0.9500 . ?
C137 N104 1.336(7) . ?
C137 H137 0.9500 . ?
C138 N103 1.499(6) . ?
C138 H13F 0.9800 . ?
C138 H13G 0.9800 . ?
C138 H13H 0.9800 . ?
Cu1 N51 1.996(3) . ?
Cu1 N4 2.014(3) . ?
Cu1 N3 2.077(3) . ?
Cu1 N7 2.092(3) . ?
Cu1 N1 2.407(3) . ?
Cu1 N2 2.445(3) . ?
Cu2 N52 1.952(4) . ?
Cu2 N104 2.016(4) . ?
Cu2 N107 2.055(4) . ?
Cu2 N103 2.086(4) . ?
Cu2 N102 2.360(4) . ?
O5 H5 0.8400 . ?
O6 H6 0.8400 . ?
O15 H15 0.8400 . ?
O16 H16 0.8400 . ?

loop_
_geom_torsion_atom_site_label_1
_geom_torsion_atom_site_label_2
_geom_torsion_atom_site_label_3
_geom_torsion_atom_site_label_4
_geom_torsion
_geom_torsion_site_symmetry_1
_geom_torsion_site_symmetry_2
_geom_torsion_site_symmetry_3
_geom_torsion_site_symmetry_4
_geom_torsion_publ_flag
C8 C1 C2 N3 64.5(4) . . . . ?
C10 C1 C2 N3 -174.0(3) . . . . ?
C9 C1 C2 N3 -58.0(4) . . . . ?
C8 C1 C2 C14 -58.1(4) . . . . ?
C10 C1 C2 C14 63.3(4) . . . . ?
C9 C1 C2 C14 179.4(3) . . . . ?
N3 C4 C5 C6 -63.1(4) . . . . ?
C23 C4 C5 C6 59.6(4) . . . . ?
N3 C4 C5 C12 179.7(3) . . . . ?
C23 C4 C5 C12 -57.6(4) . . . . ?
N3 C4 C5 C9 58.3(4) . . . . ?
C23 C4 C5 C9 -179.0(3) . . . . ?
C12 C5 C6 N7 178.4(3) . . . . ?
C9 C5 C6 N7 -61.7(4) . . . . ?
C4 C5 C6 N7 59.0(4) . . . . ?
C2 C1 C8 N7 -60.2(4) . . . . ?
C10 C1 C8 N7 -180.0(3) . . . . ?
C9 C1 C8 N7 61.7(4) . . . . ?
C6 C5 C9 O5 -57.4(4) . . . . ?
C12 C5 C9 O5 58.5(4) . . . . ?
C4 C5 C9 O5 178.3(3) . . . . ?
C6 C5 C9 O6 178.1(3) . . . . ?
C12 C5 C9 O6 -66.0(4) . . . . ?
C4 C5 C9 O6 53.8(4) . . . . ?
C6 C5 C9 C1 59.4(4) . . . . ?
C12 C5 C9 C1 175.4(3) . . . . ?
C4 C5 C9 C1 -64.9(4) . . . . ?
C8 C1 C9 O5 58.3(4) . . . . ?
C2 C1 C9 O5 -176.5(3) . . . . ?
C10 C1 C9 O5 -61.2(4) . . . . ?
C8 C1 C9 O6 -178.5(3) . . . . ?
C2 C1 C9 O6 -53.3(4) . . . . ?
C10 C1 C9 O6 62.0(4) . . . . ?
C8 C1 C9 C5 -59.8(4) . . . . ?
C2 C1 C9 C5 65.4(4) . . . . ?
C10 C1 C9 C5 -179.3(3) . . . . ?
C8 C1 C10 O1 176.8(4) . . . . ?
C2 C1 C10 O1 52.7(5) . . . . ?
C9 C1 C10 O1 -63.9(5) . . . . ?
C8 C1 C10 O2 0.3(5) . . . . ?
C2 C1 C10 O2 -123.8(4) . . . . ?
C9 C1 C10 O2 119.6(4) . . . . ?
C6 C5 C12 O3 -6.7(5) . . . . ?
C9 C5 C12 O3 -125.0(4) . . . . ?
C4 C5 C12 O3 115.9(4) . . . . ?
C6 C5 C12 O4 174.2(3) . . . . ?
C9 C5 C12 O4 55.9(5) . . . . ?
C4 C5 C12 O4 -63.2(4) . . . . ?
N3 C2 C14 N2 -42.7(5) . . . . ?
C1 C2 C14 N2 81.3(4) . . . . ?
N3 C2 C14 C15 144.8(4) . . . . ?
C1 C2 C14 C15 -91.3(4) . . . . ?
N2 C14 C15 C16 -6.4(6) . . . . ?
C2 C14 C15 C16 165.5(4) . . . . ?
C14 C15 C16 C17 2.5(6) . . . . ?
C15 C16 C17 C18 3.1(6) . . . . ?
C15 C16 C17 C19 -178.7(4) . . . . ?
C16 C17 C18 N2 -5.6(6) . . . . ?
C19 C17 C18 N2 176.1(4) . . . . ?
C16 C17 C18 C22 176.4(4) . . . . ?
C19 C17 C18 C22 -1.8(6) . . . . ?
C18 C17 C19 C20 1.5(6) . . . . ?
C16 C17 C19 C20 -176.6(4) . . . . ?
C17 C19 C20 C21 -0.8(7) . . . . ?
C19 C20 C21 C22 0.4(7) . . . . ?
C20 C21 C22 C18 -0.7(7) . . . . ?
N2 C18 C22 C21 -176.6(4) . . . . ?
C17 C18 C22 C21 1.5(6) . . . . ?
N3 C4 C23 N1 40.3(5) . . . . ?
C5 C4 C23 N1 -83.6(4) . . . . ?
N3 C4 C23 C24 -145.2(4) . . . . ?
C5 C4 C23 C24 90.9(4) . . . . ?
N1 C23 C24 C25 4.5(6) . . . . ?
C4 C23 C24 C25 -169.6(4) . . . . ?
C23 C24 C25 C26 -2.7(6) . . . . ?
C24 C25 C26 C28 177.5(4) . . . . ?
C24 C25 C26 C27 -2.2(6) . . . . ?
C25 C26 C27 N1 5.9(6) . . . . ?
C28 C26 C27 N1 -173.8(4) . . . . ?
C25 C26 C27 C31 -177.1(4) . . . . ?
C28 C26 C27 C31 3.2(6) . . . . ?
C25 C26 C28 C29 177.6(4) . . . . ?
C27 C26 C28 C29 -2.7(6) . . . . ?
C26 C28 C29 C30 0.5(7) . . . . ?
C28 C29 C30 C31 1.2(7) . . . . ?
C29 C30 C31 C27 -0.6(7) . . . . ?
N1 C27 C31 C30 175.5(4) . . . . ?
C26 C27 C31 C30 -1.6(6) . . . . ?
N7 C32 C33 N4 -29.8(5) . . . . ?
N7 C32 C33 C34 155.5(4) . . . . ?
N4 C33 C34 C35 -3.7(7) . . . . ?
C32 C33 C34 C35 170.7(4) . . . . ?
C33 C34 C35 C36 -0.7(7) . . . . ?
C34 C35 C36 C37 3.5(7) . . . . ?
C35 C36 C37 N4 -2.3(7) . . . . ?
C110 C101 C102 N107 -179.7(4) . . . . ?
C109 C101 C102 N107 61.0(5) . . . . ?
C108 C101 C102 N107 -60.5(6) . . . . ?
N107 C104 C105 C106 62.5(5) . . . . ?
N107 C104 C105 C112 -178.2(4) . . . . ?
N107 C104 C105 C109 -59.3(5) . . . . ?
C112 C105 C106 C123 -58.3(5) . . . . ?
C104 C105 C106 C123 62.7(6) . . . . ?
C109 C105 C106 C123 -175.1(4) . . . . ?
C112 C105 C106 N103 178.4(4) . . . . ?
C104 C105 C106 N103 -60.5(5) . . . . ?
C109 C105 C106 N103 61.7(5) . . . . ?
C102 C101 C108 N103 64.1(6) . . . . ?
C110 C101 C108 N103 -177.4(5) . . . . ?
C109 C101 C108 N103 -56.4(6) . . . . ?
C102 C101 C108 C114 -55.4(5) . . . . ?
C110 C101 C108 C114 63.2(6) . . . . ?
C109 C101 C108 C114 -175.9(4) . . . . ?
C102 C101 C109 O15 54.3(5) . . . . ?
C110 C101 C109 O15 -62.4(6) . . . . ?
C108 C101 C109 O15 178.4(4) . . . . ?
C102 C101 C109 O16 177.5(4) . . . . ?
C110 C101 C109 O16 60.8(6) . . . . ?
C108 C101 C109 O16 -58.4(5) . . . . ?
C102 C101 C109 C105 -62.2(5) . . . . ?
C110 C101 C109 C105 -178.9(4) . . . . ?
C108 C101 C109 C105 61.9(5) . . . . ?
C106 C105 C109 O15 175.4(4) . . . . ?
C112 C105 C109 O15 60.7(5) . . . . ?
C104 C105 C109 O15 -58.1(5) . . . . ?
C106 C105 C109 O16 54.7(5) . . . . ?
C112 C105 C109 O16 -60.0(5) . . . . ?
C104 C105 C109 O16 -178.8(4) . . . . ?
C106 C105 C109 C101 -64.6(5) . . . . ?
C112 C105 C109 C101 -179.3(4) . . . . ?
C104 C105 C109 C101 61.9(5) . . . . ?
C102 C101 C110 O11 -0.8(8) . . . . ?
C109 C101 C110 O11 116.4(7) . . . . ?
C108 C101 C110 O11 -123.5(6) . . . . ?
C102 C101 C110 O12 174.4(5) . . . . ?
C109 C101 C110 O12 -68.5(6) . . . . ?
C108 C101 C110 O12 51.6(7) . . . . ?
C106 C105 C112 O13 -41.4(6) . . . . ?
C104 C105 C112 O13 -166.8(5) . . . . ?
C109 C105 C112 O13 74.5(6) . . . . ?
C106 C105 C112 O14 137.1(5) . . . . ?
C104 C105 C112 O14 11.7(6) . . . . ?
C109 C105 C112 O14 -107.0(5) . . . . ?
N103 C108 C114 N102 -42.1(6) . . . . ?
C101 C108 C114 N102 80.9(5) . . . . ?
N103 C108 C114 C115 134.9(4) . . . . ?
C101 C108 C114 C115 -102.2(5) . . . . ?
N102 C114 C115 C116 0.0(7) . . . . ?
C108 C114 C115 C116 -176.7(4) . . . . ?
C114 C115 C116 C117 1.5(8) . . . . ?
C115 C116 C117 C119 178.9(5) . . . . ?
C115 C116 C117 C118 -2.6(8) . . . . ?
C116 C117 C118 N102 2.3(7) . . . . ?
C119 C117 C118 N102 -179.1(4) . . . . ?
C116 C117 C118 C122 -179.2(5) . . . . ?
C119 C117 C118 C122 -0.5(7) . . . . ?
C116 C117 C119 C120 177.7(6) . . . . ?
C118 C117 C119 C120 -0.8(8) . . . . ?
C117 C119 C120 C121 1.3(9) . . . . ?
C119 C120 C121 C122 -0.3(8) . . . . ?
C120 C121 C122 C118 -1.0(7) . . . . ?
N102 C118 C122 C121 179.9(4) . . . . ?
C117 C118 C122 C121 1.4(7) . . . . ?
N103 C106 C123 N101 59.0(5) . . . . ?
C105 C106 C123 N101 -66.3(6) . . . . ?
N103 C106 C123 C124 -114.2(5) . . . . ?
C105 C106 C123 C124 120.5(5) . . . . ?
N101 C123 C124 C125 -4.4(8) . . . . ?
C106 C123 C124 C125 168.3(5) . . . . ?
C123 C124 C125 C126 1.5(8) . . . . ?
C124 C125 C126 C127 3.4(7) . . . . ?
C124 C125 C126 C128 -176.3(5) . . . . ?
C125 C126 C127 N101 -6.0(7) . . . . ?
C128 C126 C127 N101 173.8(4) . . . . ?
C125 C126 C127 C131 176.6(5) . . . . ?
C128 C126 C127 C131 -3.6(7) . . . . ?
C127 C126 C128 C129 0.5(7) . . . . ?
C125 C126 C128 C129 -179.8(5) . . . . ?
C126 C128 C129 C130 2.3(8) . . . . ?
C128 C129 C130 C131 -2.0(8) . . . . ?
C129 C130 C131 C127 -1.2(8) . . . . ?
N101 C127 C131 C130 -173.4(5) . . . . ?
C126 C127 C131 C130 4.1(7) . . . . ?
N107 C132 C133 N104 26.4(6) . . . . ?
N107 C132 C133 C134 -160.1(5) . . . . ?
N104 C133 C134 C135 1.7(9) . . . . ?
C132 C133 C134 C135 -171.4(5) . . . . ?
C133 C134 C135 C136 2.2(10) . . . . ?
C134 C135 C136 C137 -4.7(11) . . . . ?
C135 C136 C137 N104 3.5(10) . . . . ?
N52 C52 Co1 C55 -44(7) . . . . ?
N52 C52 Co1 C56 27(5) . . . . ?
N52 C52 Co1 C51 -153(5) . . . . ?
N52 C52 Co1 C53 -65(5) . . . . ?
N52 C52 Co1 C54 113(5) . . . . ?
N55 C55 Co1 C52 -32(16) . . . . ?
N55 C55 Co1 C56 -102(15) . . . . ?
N55 C55 Co1 C51 78(15) . . . . ?
N55 C55 Co1 C53 -11(15) . . . . ?
N55 C55 Co1 C54 172(100) . . . . ?
N56 C56 Co1 C52 97(15) . . . . ?
N56 C56 Co1 C55 -86(15) . . . . ?
N56 C56 Co1 C51 -94(15) . . . . ?
N56 C56 Co1 C53 -175(100) . . . . ?
N56 C56 Co1 C54 6(15) . . . . ?
N51 C51 Co1 C52 114(3) . . . . ?
N51 C51 Co1 C55 -63(3) . . . . ?
N51 C51 Co1 C56 -56(7) . . . . ?
N51 C51 Co1 C53 26(3) . . . . ?
N51 C51 Co1 C54 -155(3) . . . . ?
N53 C53 Co1 C52 -88(9) . . . . ?
N53 C53 Co1 C55 93(9) . . . . ?
N53 C53 Co1 C56 -178(100) . . . . ?
N53 C53 Co1 C51 4(9) . . . . ?
N53 C53 Co1 C54 -154(7) . . . . ?
N54 C54 Co1 C52 -72(7) . . . . ?
N54 C54 Co1 C55 107(7) . . . . ?
N54 C54 Co1 C56 18(7) . . . . ?
N54 C54 Co1 C51 -164(7) . . . . ?
N54 C54 Co1 C53 -7(11) . . . . ?
C15 C14 N2 C18 4.0(6) . . . . ?
C2 C14 N2 C18 -168.1(3) . . . . ?
C15 C14 N2 Cu1 -173.2(3) . . . . ?
C2 C14 N2 Cu1 14.8(4) . . . . ?
C17 C18 N2 C14 2.1(6) . . . . ?
C22 C18 N2 C14 -179.9(4) . . . . ?
C17 C18 N2 Cu1 178.4(3) . . . . ?
C22 C18 N2 Cu1 -3.7(6) . . . . ?
N51 Cu1 N2 C14 108.4(3) . . . . ?
N4 Cu1 N2 C14 -159.5(3) . . . . ?
N3 Cu1 N2 C14 9.7(3) . . . . ?
N7 Cu1 N2 C14 -75.7(3) . . . . ?
N1 Cu1 N2 C14 23.8(4) . . . . ?
N51 Cu1 N2 C18 -68.1(4) . . . . ?
N4 Cu1 N2 C18 24.0(4) . . . . ?
N3 Cu1 N2 C18 -166.8(4) . . . . ?
N7 Cu1 N2 C18 107.9(4) . . . . ?
N1 Cu1 N2 C18 -152.6(3) . . . . ?
C24 C23 N1 C27 -0.8(6) . . . . ?
C4 C23 N1 C27 173.4(3) . . . . ?
C24 C23 N1 Cu1 174.1(3) . . . . ?
C4 C23 N1 Cu1 -11.6(4) . . . . ?
C31 C27 N1 C23 178.6(4) . . . . ?
C26 C27 N1 C23 -4.4(6) . . . . ?
C31 C27 N1 Cu1 5.1(6) . . . . ?
C26 C27 N1 Cu1 -177.9(3) . . . . ?
N51 Cu1 N1 C23 -110.4(3) . . . . ?
N4 Cu1 N1 C23 157.3(2) . . . . ?
N3 Cu1 N1 C23 -11.9(2) . . . . ?
N7 Cu1 N1 C23 72.7(3) . . . . ?
N2 Cu1 N1 C23 -26.1(4) . . . . ?
N51 Cu1 N1 C27 63.6(3) . . . . ?
N4 Cu1 N1 C27 -28.6(4) . . . . ?
N3 Cu1 N1 C27 162.1(4) . . . . ?
N7 Cu1 N1 C27 -113.3(3) . . . . ?
N2 Cu1 N1 C27 147.9(3) . . . . ?
C23 C4 N3 C38 70.5(4) . . . . ?
C5 C4 N3 C38 -167.9(3) . . . . ?
C23 C4 N3 C2 -171.3(3) . . . . ?
C5 C4 N3 C2 -49.7(4) . . . . ?
C23 C4 N3 Cu1 -49.7(3) . . . . ?
C5 C4 N3 Cu1 71.8(3) . . . . ?
C1 C2 N3 C4 49.8(4) . . . . ?
C14 C2 N3 C4 171.2(3) . . . . ?
C1 C2 N3 C38 167.8(3) . . . . ?
C14 C2 N3 C38 -70.8(4) . . . . ?
C1 C2 N3 Cu1 -71.9(3) . . . . ?
C14 C2 N3 Cu1 49.5(3) . . . . ?
N51 Cu1 N3 C4 119.2(2) . . . . ?
N4 Cu1 N3 C4 -84.9(7) . . . . ?
N7 Cu1 N3 C4 -62.7(2) . . . . ?
N1 Cu1 N3 C4 32.2(2) . . . . ?
N2 Cu1 N3 C4 -154.7(3) . . . . ?
N51 Cu1 N3 C38 1.4(3) . . . . ?
N4 Cu1 N3 C38 157.3(6) . . . . ?
N7 Cu1 N3 C38 179.4(3) . . . . ?
N1 Cu1 N3 C38 -85.6(3) . . . . ?
N2 Cu1 N3 C38 87.4(3) . . . . ?
N51 Cu1 N3 C2 -116.8(2) . . . . ?
N4 Cu1 N3 C2 39.1(7) . . . . ?
N7 Cu1 N3 C2 61.3(2) . . . . ?
N1 Cu1 N3 C2 156.2(2) . . . . ?
N2 Cu1 N3 C2 -30.8(2) . . . . ?
C34 C33 N4 C37 5.0(6) . . . . ?
C32 C33 N4 C37 -169.8(4) . . . . ?
C34 C33 N4 Cu1 -159.9(3) . . . . ?
C32 C33 N4 Cu1 25.4(4) . . . . ?
C36 C37 N4 C33 -1.9(6) . . . . ?
C36 C37 N4 Cu1 160.7(3) . . . . ?
N51 Cu1 N4 C33 166.8(3) . . . . ?
N3 Cu1 N4 C33 10.6(8) . . . . ?
N7 Cu1 N4 C33 -11.6(3) . . . . ?
N1 Cu1 N4 C33 -103.4(3) . . . . ?
N2 Cu1 N4 C33 78.3(3) . . . . ?
N51 Cu1 N4 C37 3.5(3) . . . . ?
N3 Cu1 N4 C37 -152.7(6) . . . . ?
N7 Cu1 N4 C37 -174.9(4) . . . . ?
N1 Cu1 N4 C37 93.3(3) . . . . ?
N2 Cu1 N4 C37 -85.0(3) . . . . ?
C33 C32 N7 C6 139.8(4) . . . . ?
C33 C32 N7 C8 -104.2(4) . . . . ?
C33 C32 N7 Cu1 18.2(4) . . . . ?
C5 C6 N7 C32 175.2(3) . . . . ?
C5 C6 N7 C8 58.2(4) . . . . ?
C5 C6 N7 Cu1 -66.1(4) . . . . ?
C1 C8 N7 C32 -174.8(3) . . . . ?
C1 C8 N7 C6 -57.9(4) . . . . ?
C1 C8 N7 Cu1 66.1(4) . . . . ?
N51 Cu1 N7 C32 -27(2) . . . . ?
N4 Cu1 N7 C32 -4.4(3) . . . . ?
N3 Cu1 N7 C32 179.9(3) . . . . ?
N1 Cu1 N7 C32 104.4(3) . . . . ?
N2 Cu1 N7 C32 -103.9(3) . . . . ?
N51 Cu1 N7 C6 -146.4(18) . . . . ?
N4 Cu1 N7 C6 -123.6(3) . . . . ?
N3 Cu1 N7 C6 60.7(2) . . . . ?
N1 Cu1 N7 C6 -14.8(3) . . . . ?
N2 Cu1 N7 C6 136.9(2) . . . . ?
N51 Cu1 N7 C8 92.5(19) . . . . ?
N4 Cu1 N7 C8 115.3(3) . . . . ?
N3 Cu1 N7 C8 -60.4(3) . . . . ?
N1 Cu1 N7 C8 -135.9(2) . . . . ?
N2 Cu1 N7 C8 15.8(3) . . . . ?
Co1 C51 N51 Cu1 17(4) . . . . ?
N4 Cu1 N51 C51 -2.1(14) . . . . ?
N3 Cu1 N51 C51 173.3(14) . . . . ?
N7 Cu1 N51 C51 21(3) . . . . ?
N1 Cu1 N51 C51 -111.1(14) . . . . ?
N2 Cu1 N51 C51 97.3(14) . . . . ?
Co1 C52 N52 Cu2 -18(6) . . . . ?
N104 Cu2 N52 C52 -43.9(15) . . . . ?
N107 Cu2 N52 C52 -71(3) . . . . ?
N103 Cu2 N52 C52 145.9(15) . . . . ?
N102 Cu2 N52 C52 70.8(15) . . . . ?
C115 C114 N102 C118 -0.2(7) . . . . ?
C108 C114 N102 C118 176.6(4) . . . . ?
C115 C114 N102 Cu2 -164.1(4) . . . . ?
C108 C114 N102 Cu2 12.7(5) . . . . ?
C122 C118 N102 C114 -179.5(4) . . . . ?
C117 C118 N102 C114 -1.0(7) . . . . ?
C122 C118 N102 Cu2 -19.2(6) . . . . ?
C117 C118 N102 Cu2 159.3(3) . . . . ?
N52 Cu2 N102 C114 110.4(3) . . . . ?
N104 Cu2 N102 C114 -158.5(3) . . . . ?
N107 Cu2 N102 C114 -72.6(3) . . . . ?
N103 Cu2 N102 C114 12.6(3) . . . . ?
N52 Cu2 N102 C118 -51.4(4) . . . . ?
N104 Cu2 N102 C118 39.8(4) . . . . ?
N107 Cu2 N102 C118 125.6(4) . . . . ?
N103 Cu2 N102 C118 -149.1(4) . . . . ?
C124 C123 N101 C127 2.0(7) . . . . ?
C106 C123 N101 C127 -171.1(4) . . . . ?
C126 C127 N101 C123 3.2(7) . . . . ?
C131 C127 N101 C123 -179.3(4) . . . . ?
C105 C104 N107 C102 54.6(5) . . . . ?
C105 C104 N107 C132 172.9(4) . . . . ?
C105 C104 N107 Cu2 -70.0(4) . . . . ?
C101 C102 N107 C104 -56.4(5) . . . . ?
C101 C102 N107 C132 -175.7(4) . . . . ?
C101 C102 N107 Cu2 66.2(5) . . . . ?
C133 C132 N107 C104 95.6(5) . . . . ?
C133 C132 N107 C102 -144.7(4) . . . . ?
C133 C132 N107 Cu2 -22.9(5) . . . . ?
N52 Cu2 N107 C104 -79.6(19) . . . . ?
N104 Cu2 N107 C104 -106.8(3) . . . . ?
N103 Cu2 N107 C104 63.8(3) . . . . ?
N102 Cu2 N107 C104 138.8(3) . . . . ?
N52 Cu2 N107 C102 157.4(17) . . . . ?
N104 Cu2 N107 C102 130.2(3) . . . . ?
N103 Cu2 N107 C102 -59.2(3) . . . . ?
N102 Cu2 N107 C102 15.8(3) . . . . ?
N52 Cu2 N107 C132 39(2) . . . . ?
N104 Cu2 N107 C132 11.8(3) . . . . ?
N103 Cu2 N107 C132 -177.6(3) . . . . ?
N102 Cu2 N107 C132 -102.7(3) . . . . ?
C136 C137 N104 C133 0.4(8) . . . . ?
C136 C137 N104 Cu2 -172.6(5) . . . . ?
C134 C133 N104 C137 -3.0(8) . . . . ?
C132 C133 N104 C137 170.6(5) . . . . ?
C134 C133 N104 Cu2 171.0(4) . . . . ?
C132 C133 N104 Cu2 -15.5(5) . . . . ?
N52 Cu2 N104 C137 -2.9(5) . . . . ?
N107 Cu2 N104 C137 174.9(5) . . . . ?
N103 Cu2 N104 C137 128.9(7) . . . . ?
N102 Cu2 N104 C137 -92.6(5) . . . . ?
N52 Cu2 N104 C133 -176.1(3) . . . . ?
N107 Cu2 N104 C133 1.7(3) . . . . ?
N103 Cu2 N104 C133 -44.4(9) . . . . ?
N102 Cu2 N104 C133 94.2(3) . . . . ?
C114 C108 N103 C138 -69.0(5) . . . . ?
C101 C108 N103 C138 168.7(4) . . . . ?
C114 C108 N103 C106 173.9(4) . . . . ?
C101 C108 N103 C106 51.6(5) . . . . ?
C114 C108 N103 Cu2 51.8(4) . . . . ?
C101 C108 N103 Cu2 -70.4(5) . . . . ?
C123 C106 N103 C108 177.2(4) . . . . ?
C105 C106 N103 C108 -54.8(5) . . . . ?
C123 C106 N103 C138 60.7(5) . . . . ?
C105 C106 N103 C138 -171.3(4) . . . . ?
C123 C106 N103 Cu2 -60.9(4) . . . . ?
C105 C106 N103 Cu2 67.1(4) . . . . ?
N52 Cu2 N103 C108 -122.3(3) . . . . ?
N104 Cu2 N103 C108 106.5(7) . . . . ?
N107 Cu2 N103 C108 60.6(3) . . . . ?
N102 Cu2 N103 C108 -35.1(3) . . . . ?
N52 Cu2 N103 C138 -4.6(3) . . . . ?
N104 Cu2 N103 C138 -135.8(6) . . . . ?
N107 Cu2 N103 C138 178.3(3) . . . . ?
N102 Cu2 N103 C138 82.6(3) . . . . ?
N52 Cu2 N103 C106 114.5(3) . . . . ?
N104 Cu2 N103 C106 -16.7(8) . . . . ?
N107 Cu2 N103 C106 -62.6(3) . . . . ?
N102 Cu2 N103 C106 -158.3(3) . . . . ?
O1 C10 O2 C11 -0.5(7) . . . . ?
C1 C10 O2 C11 176.0(4) . . . . ?
O3 C12 O4 C13 1.3(7) . . . . ?
C5 C12 O4 C13 -179.7(4) . . . . ?
O11 C110 O12 C111 -6.5(10) . . . . ?
C101 C110 O12 C111 178.5(6) . . . . ?
O13 C112 O14 C113 -5.7(9) . . . . ?
C105 C112 O14 C113 175.9(5) . . . . ?

loop_
_platon_squeeze_void_nr
_platon_squeeze_void_average_x
_platon_squeeze_void_average_y
_platon_squeeze_void_average_z
_platon_squeeze_void_volume
_platon_squeeze_void_count_electrons
1 0.095 0.000 0.500 869.3 277.2
